data_4321129
loop_
_publ_author_name
'Ingo Schranz'
'Luke P. Grocholl'
'Lothar Stahl'
'Richard J. Staples'
'Alison Johnson'

_publ_section_title
;
 Syntheses and Structures of Heterobicyclic
 Bis(tert-butylamido)cyclodiphosph(III)azane Compounds Having
 Phosphorus(III) and Arsenic(III) Centers
;
_journal_name_full 'Inorganic Chemistry'
_journal_page_first 3037
_journal_page_last 3041
_journal_paper_doi 10.1021/ic991405r
_journal_volume 39
_journal_year 2000
_chemical_formula_sum 'C16 H34 As Cl N4 P2'
_chemical_formula_weight 454.78
_chemical_name_systematic
; 
 ? 
;
_space_group_IT_number 11
_symmetry_cell_setting monoclinic
_symmetry_space_group_name_Hall '-P 2yb'
_symmetry_space_group_name_H-M 'P 1 21/m 1'
_atom_sites_solution_hydrogens geom
_atom_sites_solution_primary direct
_atom_sites_solution_secondary difmap
_audit_creation_method SHELXL
_cell_angle_alpha 90.00
_cell_angle_beta 97.80(3)
_cell_angle_gamma 90.00
_cell_formula_units_Z 2
_cell_length_a 9.688(3)
_cell_length_b 11.873(3)
_cell_length_c 9.975(3)
_cell_measurement_reflns_used 58
_cell_measurement_temperature 213(2)
_cell_measurement_theta_max 20.81
_cell_measurement_theta_min 3.24
_cell_volume 1136.8(6)
_computing_cell_refinement 'SMART (SIEMENS, V4.033, 1994)'
_computing_data_collection 'ASTRO (SIEMENS, V4.033, 1994)'
_computing_data_reduction 'SAINT (SIEMENS, V4.035, 1994)'
_computing_molecular_graphics 'SHELXTL (SIEMENS, 1994, ver 5.04)'
_computing_publication_material 'CIFTAB (Sheldrick, 1993)'
_computing_structure_refinement 'SHELXL-93 (Sheldrick, 1993)'
_computing_structure_solution 'SHELXS-86 (Sheldrick, 1990)'
_diffrn_ambient_temperature 213(2)
_diffrn_measurement_device 'Siemens CCD'
_diffrn_measurement_method '\w, 0.3 deg'
_diffrn_radiation_monochromator graphite
_diffrn_radiation_source 'fine-focus sealed tube'
_diffrn_radiation_type MoK\a
_diffrn_radiation_wavelength 0.71073
_diffrn_reflns_av_R_equivalents 0.0232
_diffrn_reflns_av_sigmaI/netI 0.0322
_diffrn_reflns_limit_h_max 12
_diffrn_reflns_limit_h_min -12
_diffrn_reflns_limit_k_max 11
_diffrn_reflns_limit_k_min -15
_diffrn_reflns_limit_l_max 13
_diffrn_reflns_limit_l_min -12
_diffrn_reflns_number 6978
_diffrn_reflns_theta_max 28.30
_diffrn_reflns_theta_min 2.06
_diffrn_standards_decay_% <1
_diffrn_standards_interval_count 0
_diffrn_standards_number 0
_exptl_absorpt_coefficient_mu 1.760
_exptl_absorpt_correction_T_max 0.962325
_exptl_absorpt_correction_T_min 0.715744
_exptl_absorpt_correction_type empirical
_exptl_crystal_colour colorless
_exptl_crystal_density_diffrn 1.329
_exptl_crystal_density_method 'not measured'
_exptl_crystal_description needle
_exptl_crystal_F_000 476
_exptl_crystal_size_max 0.1
_exptl_crystal_size_mid 0.1
_exptl_crystal_size_min 0.2
_refine_diff_density_max 0.947
_refine_diff_density_min -0.506
_refine_diff_density_rms 0.068
_refine_ls_extinction_method none
_refine_ls_goodness_of_fit_all 1.050
_refine_ls_goodness_of_fit_obs 1.060
_refine_ls_hydrogen_treatment riding
_refine_ls_matrix_type full
_refine_ls_number_parameters 121
_refine_ls_number_reflns 2895
_refine_ls_number_restraints 0
_refine_ls_restrained_S_all 1.050
_refine_ls_restrained_S_obs 1.060
_refine_ls_R_factor_all 0.0404
_refine_ls_R_factor_obs 0.0326
_refine_ls_shift/esd_max 0.001
_refine_ls_shift/esd_mean 0.000
_refine_ls_structure_factor_coef Fsqd
_refine_ls_weighting_details 'w=1/[\s^2^(Fo^2^)+(0.0429P)^2^+0.6065P] where P=(Fo^2^+2Fc^2^)/3'
_refine_ls_weighting_scheme calc
_refine_ls_wR_factor_all 0.0865
_refine_ls_wR_factor_obs 0.0813
_reflns_number_observed 2524
_reflns_number_total 2895
_reflns_observed_criterion >2sigma(I)
_cod_data_source_file ic991405r_2.cif
_cod_data_source_block ls12_Compound_4
_cod_depositor_comments
;
The following automatic conversions were performed:

'_symmetry_cell_setting' value 'Monoclinic' changed to 'monoclinic'
according to the built-in table from CIF Core dictionary named
'cif_core.dic' version 2.4.1 from
2010-06-29.

'_exptl_absorpt_correction_type' value 'Empirical'
changed to 'empirical' according to the built-in table from CIF Core
dictionary named 'cif_core.dic' version 2.4.1 from 2010-06-29.

Automatic conversion script
Id: cif_fix_values 1646 2011-03-28 12:23:43Z adriana 

The following automatic conversions were performed:

'_refine_ls_weighting_scheme' value 'calc
w=1/[\s^2^(Fo^2^)+(0.0429P)^2^+0.6065P] where P=(Fo^2^+2Fc^2^)/3' was
changed to 'calc'. New tag '_refine_ls_weighting_details' was
created. The value of the new tag was set to
'w=1/[\s^2^(Fo^2^)+(0.0429P)^2^+0.6065P] where P=(Fo^2^+2Fc^2^)/3'.

Automatic conversion script
Id: cif_fix_values 3143 2015-03-26 13:38:13Z robertas 
;
_cod_database_code 4321129

loop_
_symmetry_equiv_pos_as_xyz
'x, y, z'
'-x, y+1/2, -z'
'-x, -y, -z'
'x, -y-1/2, z'

loop_
_atom_site_aniso_label
_atom_site_aniso_U_11
_atom_site_aniso_U_22
_atom_site_aniso_U_33
_atom_site_aniso_U_23
_atom_site_aniso_U_13
_atom_site_aniso_U_12
As1 0.02244(15) 0.0258(2) 0.0281(2) 0.000 -0.00049(11) 0.000
Cl1 0.0669(6) 0.0407(4) 0.0239(4) 0.000 -0.0032(4) 0.000
P1 0.0232(2) 0.0291(3) 0.0227(2) -0.0007(2) 0.0040(2) -0.0028(2)
N1 0.0255(11) 0.0313(12) 0.0172(11) 0.000 0.0032(9) 0.000
N2 0.0243(11) 0.0304(13) 0.0254(12) 0.000 0.0098(9) 0.000
N3 0.0239(8) 0.0228(8) 0.0258(8) -0.0003(6) 0.0027(6) -0.0003(6)
C1 0.036(2) 0.039(2) 0.0189(13) 0.000 0.0049(11) 0.000
C2 0.073(2) 0.072(2) 0.0308(13) -0.0204(13) 0.0131(13) -0.029(2)
C3 0.038(2) 0.052(2) 0.031(2) 0.000 0.0145(14) 0.000
C4 0.0301(15) 0.046(2) 0.034(2) 0.000 0.0157(13) 0.000
C5 0.023(2) 0.090(3) 0.075(3) 0.000 0.009(2) 0.000
C6 0.068(2) 0.057(2) 0.051(2) 0.0120(13) 0.0350(14) -0.0010(14)
C7 0.0344(11) 0.0234(10) 0.0319(11) 0.0021(8) 0.0037(8) 0.0033(8)
C8 0.0528(14) 0.0345(12) 0.0382(13) 0.0115(10) 0.0084(11) 0.0005(11)
C9 0.0362(12) 0.0342(12) 0.055(2) 0.0054(11) 0.0048(11) 0.0114(10)
C10 0.057(2) 0.0304(12) 0.0430(14) -0.0073(10) 0.0076(11) 0.0062(11)

loop_
_atom_site_label
_atom_site_type_symbol
_atom_site_fract_x
_atom_site_fract_y
_atom_site_fract_z
_atom_site_U_iso_or_equiv
_atom_site_thermal_displace_type
_atom_site_occupancy
_atom_site_calc_flag
_atom_site_refinement_flags
_atom_site_disorder_group
As1 As 0.39813(3) 0.2500 0.77266(3) 0.02579(10) Uani 1 d S .
Cl1 Cl 0.35779(10) 0.2500 0.99792(8) 0.0447(2) Uani 1 d S .
P1 P 0.11853(5) 0.14285(5) 0.63558(5) 0.02488(13) Uani 1 d . .
N1 N 0.1260(2) 0.2500 0.5211(2) 0.0246(5) Uani 1 d S .
N2 N 0.0682(2) 0.2500 0.7339(2) 0.0261(5) Uani 1 d S .
N3 N 0.2911(2) 0.12929(14) 0.7047(2) 0.0242(3) Uani 1 d . .
C1 C 0.1817(3) 0.2500 0.3897(3) 0.0312(6) Uani 1 d S .
C2 C 0.1285(3) 0.1442(3) 0.3134(3) 0.0582(8) Uani 1 d . .
H2A H 0.1639(3) 0.0782(3) 0.3643(3) 0.087 Uiso 1 calc R .
H2B H 0.1602(3) 0.1434(3) 0.2253(3) 0.087 Uiso 1 calc R .
H2C H 0.0274(3) 0.1434(3) 0.3021(3) 0.087 Uiso 1 calc R .
C3 C 0.3411(4) 0.2500 0.4056(3) 0.0396(8) Uani 1 d S .
H3A H 0.3762(4) 0.1836 0.4536(3) 0.059 Uiso 0.50 d PR .
H3B H 0.3709(4) 0.2500 0.3177(3) 0.059 Uiso 1 d SR .
C4 C -0.0514(3) 0.2500 0.8110(3) 0.0356(7) Uani 1 d S .
C5 C -0.1883(4) 0.2500 0.7137(5) 0.0627(12) Uani 1 d S .
H5A H -0.1936(4) 0.3165 0.6586(5) 0.094 Uiso 0.50 d PR .
H5B H -0.2649(4) 0.2500 0.7655(5) 0.094 Uiso 1 d SR .
C6 C -0.0404(3) 0.1451(2) 0.8998(3) 0.0560(8) Uani 1 d . .
H6A H -0.0474(3) 0.0785(2) 0.8430(3) 0.084 Uiso 1 calc R .
H6B H -0.1153(3) 0.1451(2) 0.9552(3) 0.084 Uiso 1 calc R .
H6C H 0.0485(3) 0.1451(2) 0.9578(3) 0.084 Uiso 1 calc R .
C7 C 0.3490(2) 0.0131(2) 0.7368(2) 0.0300(4) Uani 1 d . .
C8 C 0.2783(3) -0.0389(2) 0.8510(3) 0.0416(6) Uani 1 d . .
H8A H 0.2963(3) 0.0080(2) 0.9311(3) 0.062 Uiso 1 calc R .
H8B H 0.3154(3) -0.1138(2) 0.8713(3) 0.062 Uiso 1 calc R .
H8C H 0.1787(3) -0.0436(2) 0.8226(3) 0.062 Uiso 1 calc R .
C9 C 0.5065(2) 0.0182(2) 0.7817(3) 0.0421(6) Uani 1 d . .
H9A H 0.5255(2) 0.0646(2) 0.8621(3) 0.063 Uiso 1 calc R .
H9B H 0.5520(2) 0.0504(2) 0.7098(3) 0.063 Uiso 1 calc R .
H9C H 0.5419(2) -0.0573(2) 0.8017(3) 0.063 Uiso 1 calc R .
C10 C 0.3211(3) -0.0605(2) 0.6098(3) 0.0435(6) Uani 1 d . .
H10A H 0.2215(3) -0.0643(2) 0.5804(3) 0.065 Uiso 1 calc R .
H10B H 0.3569(3) -0.1357(2) 0.6302(3) 0.065 Uiso 1 calc R .
H10C H 0.3670(3) -0.0280(2) 0.5384(3) 0.065 Uiso 1 calc R .

loop_
_atom_type_symbol
_atom_type_description
_atom_type_scat_dispersion_real
_atom_type_scat_dispersion_imag
_atom_type_scat_source
C C 0.0033 0.0016 'International Tables Vol C Tables 4.2.6.8 and 6.1.1.4'
H H 0.0000 0.0000 'International Tables Vol C Tables 4.2.6.8 and 6.1.1.4'
N N 0.0061 0.0033 'International Tables Vol C Tables 4.2.6.8 and 6.1.1.4'
P P 0.1023 0.0942 'International Tables Vol C Tables 4.2.6.8 and 6.1.1.4'
Cl Cl 0.1484 0.1585 'International Tables Vol C Tables 4.2.6.8 and 6.1.1.4'
As As 0.0499 2.0058 'International Tables Vol C Tables 4.2.6.8 and 6.1.1.4'

loop_
_geom_angle_atom_site_label_1
_geom_angle_atom_site_label_2
_geom_angle_atom_site_label_3
_geom_angle
_geom_angle_site_symmetry_1
_geom_angle_site_symmetry_3
_geom_angle_publ_flag
N3 As1 N3 102.06(10) . 4_565 ?
N3 As1 Cl1 101.24(6) . . ?
N3 As1 Cl1 101.24(6) 4_565 . ?
N2 P1 N1 82.62(9) . . ?
N2 P1 N3 100.14(10) . . ?
N1 P1 N3 102.04(10) . . ?
N2 P1 P1 42.18(6) . 4_565 ?
N1 P1 P1 42.21(6) . 4_565 ?
N3 P1 P1 95.35(6) . 4_565 ?
C1 N1 P1 129.84(8) . 4_565 ?
C1 N1 P1 129.84(8) . . ?
P1 N1 P1 95.58(12) 4_565 . ?
C4 N2 P1 127.03(10) . . ?
C4 N2 P1 127.03(10) . 4_565 ?
P1 N2 P1 95.64(12) . 4_565 ?
C7 N3 P1 118.83(13) . . ?
C7 N3 As1 117.32(13) . . ?
P1 N3 As1 122.68(9) . . ?
N1 C1 C2 107.6(2) . . ?
N1 C1 C2 107.6(2) . 4_565 ?
C2 C1 C2 111.3(3) . 4_565 ?
N1 C1 C3 113.0(2) . . ?
C2 C1 C3 108.7(2) . . ?
C2 C1 C3 108.7(2) 4_565 . ?
N2 C4 C6 107.8(2) . . ?
N2 C4 C6 107.8(2) . 4_565 ?
C6 C4 C6 109.6(3) . 4_565 ?
N2 C4 C5 110.0(3) . . ?
C6 C4 C5 110.7(2) . . ?
C6 C4 C5 110.7(2) 4_565 . ?
N3 C7 C10 109.1(2) . . ?
N3 C7 C9 110.7(2) . . ?
C10 C7 C9 108.8(2) . . ?
N3 C7 C8 109.5(2) . . ?
C10 C7 C8 109.7(2) . . ?
C9 C7 C8 109.0(2) . . ?

loop_
_geom_bond_atom_site_label_1
_geom_bond_atom_site_label_2
_geom_bond_distance
_geom_bond_site_symmetry_2
_geom_bond_publ_flag
As1 N3 1.843(2) . ?
As1 N3 1.843(2) 4_565 ?
As1 Cl1 2.3325(11) . ?
P1 N2 1.717(2) . ?
P1 N1 1.718(2) . ?
P1 N3 1.727(2) . ?
P1 P1 2.5445(12) 4_565 ?
N1 C1 1.484(4) . ?
N1 P1 1.718(2) 4_565 ?
N2 C4 1.475(4) . ?
N2 P1 1.717(2) 4_565 ?
N3 C7 1.508(3) . ?
C1 C2 1.522(3) . ?
C1 C2 1.522(3) 4_565 ?
C1 C3 1.531(4) . ?
C4 C6 1.523(3) . ?
C4 C6 1.523(3) 4_565 ?
C4 C5 1.533(5) . ?
C7 C10 1.532(3) . ?
C7 C9 1.532(3) . ?
C7 C8 1.536(3) . ?
